data_1564011
loop_
_publ_author_name
'Nnabuike, Ginikachukwu Grace'
'Salunke-Gawali, Sunita'
'Patil, Archana S.'
'Butcher, Ray J.'
'Obaleye, Joshua Ayoola'

_publ_section_title
;
 Synthesis and structures of tetrahedral zinc(II) complexes bearing
 indomethacin and nitrogen donor ligands
;
_journal_name_full 'Inorganica Chimica Acta'
_journal_page_first 119941
_journal_paper_doi 10.1016/j.ica.2020.119941
_journal_volume 513
_journal_year 2020
_chemical_formula_moiety 'C48 H38 Cl2 N4 O8 Zn'
_chemical_formula_sum 'C48 H38 Cl2 N4 O8 Zn'
_chemical_formula_weight 935.09
_space_group_crystal_system triclinic
_space_group_IT_number 2
_space_group_name_Hall '-P 1'
_space_group_name_H-M_alt 'P -1'
_atom_sites_solution_hydrogens geom
_audit_creation_method SHELXL-2018/3
_cell_angle_alpha 91.001(3)
_cell_angle_beta 96.617(2)
_cell_angle_gamma 107.629(2)
_cell_formula_units_Z 2
_cell_length_a 8.9428(7)
_cell_length_b 11.0258(9)
_cell_length_c 22.7888(19)
_cell_measurement_reflns_used 4734
_cell_measurement_temperature 100(2)
_cell_measurement_theta_max 18.734
_cell_measurement_theta_min 2.412
_cell_volume 2124.0(3)
_computing_cell_refinement 'Bruker SAINT'
_computing_data_collection 'Bruker APEX2'
_computing_data_reduction 'Bruker SAINT, SADABS and XPREP'
_computing_molecular_graphics 'Bruker SHELXTL (Sheldrick, 2008)'
_computing_publication_material 'Bruker SHELXTL (Sheldrick, 2008)'
_computing_structure_refinement 'SHELXL-2018/3 (Sheldrick, 2015b)'
_computing_structure_solution 'SHELXT (Sheldrick, 2015a)'
_diffrn_ambient_temperature 100(2)
_diffrn_measured_fraction_theta_full 0.994
_diffrn_measured_fraction_theta_max 0.994
_diffrn_measurement_device_type 'Bruker APEX-II CCD'
_diffrn_measurement_method '\w scans'
_diffrn_radiation_type MoK\a
_diffrn_radiation_wavelength 0.71073
_diffrn_reflns_av_R_equivalents 0.0673
_diffrn_reflns_av_unetI/netI 0.0912
_diffrn_reflns_Laue_measured_fraction_full 0.994
_diffrn_reflns_Laue_measured_fraction_max 0.994
_diffrn_reflns_limit_h_max 10
_diffrn_reflns_limit_h_min -10
_diffrn_reflns_limit_k_max 13
_diffrn_reflns_limit_k_min -13
_diffrn_reflns_limit_l_max 27
_diffrn_reflns_limit_l_min -27
_diffrn_reflns_number 25827
_diffrn_reflns_point_group_measured_fraction_full 0.994
_diffrn_reflns_point_group_measured_fraction_max 0.994
_diffrn_reflns_theta_full 25.242
_diffrn_reflns_theta_max 25.252
_diffrn_reflns_theta_min 3.040
_exptl_absorpt_coefficient_mu 0.766
_exptl_absorpt_correction_T_max 0.734
_exptl_absorpt_correction_T_min 0.676
_exptl_absorpt_correction_type multi-scan
_exptl_absorpt_process_details 'Sadabs (Sheldrick, 1996)'
_exptl_crystal_colour colorless
_exptl_crystal_density_diffrn 1.462
_exptl_crystal_description prism
_exptl_crystal_F_000 964
_exptl_crystal_size_max 0.19
_exptl_crystal_size_mid 0.14
_exptl_crystal_size_min 0.09
_refine_diff_density_max 0.287
_refine_diff_density_min -0.325
_refine_diff_density_rms 0.057
_refine_ls_extinction_coef .
_refine_ls_extinction_method none
_refine_ls_goodness_of_fit_ref 1.008
_refine_ls_hydrogen_treatment constr
_refine_ls_matrix_type full
_refine_ls_number_parameters 572
_refine_ls_number_reflns 7656
_refine_ls_number_restraints 0
_refine_ls_restrained_S_all 1.008
_refine_ls_R_factor_all 0.1093
_refine_ls_R_factor_gt 0.0518
_refine_ls_shift/su_max 0.000
_refine_ls_shift/su_mean 0.000
_refine_ls_structure_factor_coef Fsqd
_refine_ls_weighting_details 'w=1/[\s^2^(Fo^2^)+(0.0292P)^2^+0.9172P] where P=(Fo^2^+2Fc^2^)/3'
_refine_ls_weighting_scheme calc
_refine_ls_wR_factor_gt 0.0808
_refine_ls_wR_factor_ref 0.0949
_reflns_Friedel_coverage 0.000
_reflns_Friedel_fraction_full .
_reflns_Friedel_fraction_max .
_reflns_number_gt 4759
_reflns_number_total 7656
_reflns_threshold_expression 'I > 2\s(I)'
_cod_data_source_file ZI-2.cif
_cod_data_source_block shelx
_cod_database_code 1564011
_shelx_shelxl_version_number 2018/3
_shelx_space_group_comment
;
The symmetry employed for this shelxl refinement is uniquely defined
by the following loop, which should always be used as a source of
symmetry information in preference to the above space-group names.
They are only intended as comments.
;

loop_
_space_group_symop_operation_xyz
'x, y, z'
'-x, -y, -z'

loop_
_atom_site_label
_atom_site_type_symbol
_atom_site_fract_x
_atom_site_fract_y
_atom_site_fract_z
_atom_site_U_iso_or_equiv
_atom_site_adp_type
_atom_site_occupancy
_atom_site_site_symmetry_order
_atom_site_calc_flag
_atom_site_refinement_flags_posn
_atom_site_refinement_flags_adp
_atom_site_refinement_flags_occupancy
_atom_site_disorder_assembly
_atom_site_disorder_group
Zn1 Zn 0.00019(4) 0.29301(4) 0.24912(2) 0.03542(13) Uani 1 1 d . . . . .
Cl1 Cl 0.81306(13) -0.47401(11) 0.49313(5) 0.0764(4) Uani 1 1 d . . . . .
O1A O 0.0810(3) 0.1818(2) 0.33416(11) 0.0572(7) Uani 1 1 d . . . . .
O2A O -0.0084(3) 0.1117(2) 0.24250(10) 0.0449(6) Uani 1 1 d . . . . .
O3A O 0.3524(3) -0.1124(2) 0.51017(10) 0.0553(7) Uani 1 1 d . . . . .
O4A O 0.4802(3) -0.0131(3) 0.18502(11) 0.0624(7) Uani 1 1 d . . . . .
N1A N 0.3244(3) -0.1176(2) 0.41013(11) 0.0332(6) Uani 1 1 d . . . . .
C1A C 0.0298(4) 0.0936(3) 0.29655(17) 0.0369(8) Uani 1 1 d . . . . .
C2A C 0.0021(3) -0.0438(3) 0.31304(15) 0.0399(9) Uani 1 1 d . . . . .
H2AA H -0.082667 -0.066469 0.338965 0.048 Uiso 1 1 calc R U . . .
H2AB H -0.035015 -0.100317 0.276614 0.048 Uiso 1 1 calc R U . . .
C3A C 0.1466(3) -0.0677(3) 0.34403(15) 0.0338(8) Uani 1 1 d . . . . .
C4A C 0.1737(4) -0.0964(3) 0.40060(15) 0.0344(8) Uani 1 1 d . . . . .
C5A C 0.3907(4) -0.1455(3) 0.46464(15) 0.0378(8) Uani 1 1 d . . . . .
C6A C 0.5023(4) -0.2222(3) 0.46627(14) 0.0342(8) Uani 1 1 d . . . . .
C7A C 0.6184(4) -0.2000(3) 0.51465(15) 0.0420(9) Uani 1 1 d . . . . .
H7AA H 0.630641 -0.131404 0.542468 0.050 Uiso 1 1 calc R U . . .
C8A C 0.7161(4) -0.2752(4) 0.52318(16) 0.0470(9) Uani 1 1 d . . . . .
H8AA H 0.796774 -0.258222 0.555961 0.056 Uiso 1 1 calc R U . . .
C9A C 0.6940(4) -0.3755(4) 0.48299(16) 0.0458(9) Uani 1 1 d . . . . .
C10A C 0.5782(4) -0.4021(3) 0.43488(15) 0.0458(9) Uani 1 1 d . . . . .
H10A H 0.563944 -0.472586 0.407928 0.055 Uiso 1 1 calc R U . . .
C11A C 0.4835(4) -0.3241(3) 0.42681(14) 0.0400(9) Uani 1 1 d . . . . .
H11A H 0.404051 -0.340566 0.393625 0.048 Uiso 1 1 calc R U . . .
C12A C 0.3915(3) -0.0963(3) 0.35629(14) 0.0313(8) Uani 1 1 d . . . . .
C13A C 0.2815(3) -0.0667(3) 0.31509(14) 0.0312(8) Uani 1 1 d . . . . .
C14A C 0.3136(4) -0.0401(3) 0.25804(15) 0.0382(8) Uani 1 1 d . . . . .
H14A H 0.237624 -0.021944 0.229780 0.046 Uiso 1 1 calc R U . . .
C15A C 0.4583(4) -0.0404(3) 0.24308(14) 0.0387(8) Uani 1 1 d . . . . .
C16A C 0.5704(4) -0.0649(3) 0.28441(15) 0.0385(8) Uani 1 1 d . . . . .
H16A H 0.670387 -0.062741 0.273339 0.046 Uiso 1 1 calc R U . . .
C17A C 0.5390(4) -0.0926(3) 0.34153(15) 0.0378(8) Uani 1 1 d . . . . .
H17A H 0.616287 -0.108623 0.369905 0.045 Uiso 1 1 calc R U . . .
C18A C 0.0638(4) -0.1183(3) 0.44658(16) 0.0537(10) Uani 1 1 d . . . . .
H18A H -0.041753 -0.120290 0.428322 0.081 Uiso 1 1 calc R U . . .
H18B H 0.102879 -0.049111 0.477406 0.081 Uiso 1 1 calc R U . . .
H18C H 0.057920 -0.199754 0.464209 0.081 Uiso 1 1 calc R U . . .
C19A C 0.6244(4) -0.0123(3) 0.16598(16) 0.0531(10) Uani 1 1 d . . . . .
H19A H 0.623042 0.006990 0.124147 0.080 Uiso 1 1 calc R U . . .
H19B H 0.639388 -0.096185 0.170967 0.080 Uiso 1 1 calc R U . . .
H19C H 0.711466 0.052690 0.189544 0.080 Uiso 1 1 calc R U . . .
Cl2 Cl 1.35921(13) 1.08173(12) 0.04377(6) 0.0962(4) Uani 1 1 d . . . . .
O1B O 0.1744(2) 0.4486(2) 0.26204(10) 0.0425(6) Uani 1 1 d . . . . .
O2B O 0.2497(3) 0.3944(2) 0.17869(11) 0.0555(7) Uani 1 1 d . . . . .
O3B O 0.6563(3) 0.6454(2) 0.02266(10) 0.0578(7) Uani 1 1 d . . . . .
O4B O 0.8891(3) 0.6001(2) 0.34988(9) 0.0513(7) Uani 1 1 d . . . . .
N1B N 0.6764(3) 0.6825(2) 0.12216(11) 0.0361(7) Uani 1 1 d . . . . .
C1B C 0.2544(4) 0.4726(3) 0.21806(17) 0.0359(8) Uani 1 1 d . . . . .
C2B C 0.3516(3) 0.6119(3) 0.21659(15) 0.0404(9) Uani 1 1 d . . . . .
H2BA H 0.283615 0.658058 0.195946 0.048 Uiso 1 1 calc R U . . .
H2BB H 0.382127 0.648559 0.257783 0.048 Uiso 1 1 calc R U . . .
C3B C 0.4984(3) 0.6362(3) 0.18713(15) 0.0335(8) Uani 1 1 d . . . . .
C4B C 0.5153(4) 0.6563(3) 0.12994(15) 0.0409(9) Uani 1 1 d . . . . .
C5B C 0.7356(4) 0.7006(3) 0.06743(16) 0.0418(9) Uani 1 1 d . . . . .
C6B C 0.8952(4) 0.7932(3) 0.06598(14) 0.0382(8) Uani 1 1 d . . . . .
C7B C 0.9578(4) 0.8989(3) 0.10544(15) 0.0438(9) Uani 1 1 d . . . . .
H7BA H 0.902635 0.909804 0.137352 0.053 Uiso 1 1 calc R U . . .
C8B C 1.1011(4) 0.9887(3) 0.09829(17) 0.0538(10) Uani 1 1 d . . . . .
H8BA H 1.143143 1.062040 0.124629 0.065 Uiso 1 1 calc R U . . .
C9B C 1.1807(4) 0.9701(4) 0.05286(19) 0.0550(11) Uani 1 1 d . . . . .
C10B C 1.1221(5) 0.8681(4) 0.01386(19) 0.0647(12) Uani 1 1 d . . . . .
H10B H 1.179022 0.857427 -0.017541 0.078 Uiso 1 1 calc R U . . .
C11B C 0.9782(5) 0.7793(4) 0.02020(16) 0.0560(10) Uani 1 1 d . . . . .
H11B H 0.936093 0.707922 -0.007320 0.067 Uiso 1 1 calc R U . . .
C12B C 0.7605(3) 0.6711(3) 0.17732(13) 0.0285(7) Uani 1 1 d . . . . .
C13B C 0.6506(3) 0.6427(3) 0.21824(13) 0.0281(7) Uani 1 1 d . . . . .
C14B C 0.6979(4) 0.6214(3) 0.27594(14) 0.0335(8) Uani 1 1 d . . . . .
H14B H 0.625242 0.605858 0.304294 0.040 Uiso 1 1 calc R U . . .
C15B C 0.8524(4) 0.6230(3) 0.29192(14) 0.0332(8) Uani 1 1 d . . . . .
C16B C 0.9589(4) 0.6466(3) 0.25026(14) 0.0346(8) Uani 1 1 d . . . . .
H16B H 1.064203 0.645841 0.261589 0.042 Uiso 1 1 calc R U . . .
C17B C 0.9140(4) 0.6712(3) 0.19286(14) 0.0328(8) Uani 1 1 d . . . . .
H17B H 0.987240 0.687681 0.164704 0.039 Uiso 1 1 calc R U . . .
C18B C 0.3925(4) 0.6616(4) 0.08017(16) 0.0670(12) Uani 1 1 d . . . . .
H18D H 0.298424 0.668762 0.096321 0.100 Uiso 1 1 calc R U . . .
H18E H 0.363843 0.583638 0.054506 0.100 Uiso 1 1 calc R U . . .
H18F H 0.434994 0.735704 0.057160 0.100 Uiso 1 1 calc R U . . .
C19B C 1.0391(4) 0.5853(3) 0.36699(15) 0.0514(10) Uani 1 1 d . . . . .
H19D H 1.051113 0.571646 0.409426 0.077 Uiso 1 1 calc R U . . .
H19E H 1.121803 0.662322 0.358707 0.077 Uiso 1 1 calc R U . . .
H19F H 1.048693 0.511758 0.344717 0.077 Uiso 1 1 calc R U . . .
N1 N -0.1464(3) 0.3253(2) 0.17623(11) 0.0332(6) Uani 1 1 d . . . . .
N2 N -0.2014(3) 0.2902(2) 0.28726(11) 0.0330(6) Uani 1 1 d . . . . .
C1 C -0.1074(4) 0.3521(3) 0.12186(15) 0.0447(9) Uani 1 1 d . . . . .
H1A H -0.005793 0.352059 0.113502 0.054 Uiso 1 1 calc R U . . .
C2 C -0.2082(5) 0.3795(3) 0.07774(15) 0.0510(10) Uani 1 1 d . . . . .
H2A H -0.176840 0.397948 0.039629 0.061 Uiso 1 1 calc R U . . .
C3 C -0.3549(4) 0.3798(3) 0.08952(15) 0.0476(10) Uani 1 1 d . . . . .
H3A H -0.426882 0.397893 0.059529 0.057 Uiso 1 1 calc R U . . .
C4 C -0.3969(4) 0.3536(3) 0.14512(15) 0.0409(9) Uani 1 1 d . . . . .
H4A H -0.498094 0.353506 0.154093 0.049 Uiso 1 1 calc R U . . .
C5 C -0.2899(4) 0.3274(3) 0.18777(14) 0.0307(8) Uani 1 1 d . . . . .
C6 C -0.3233(4) 0.3015(3) 0.24934(14) 0.0316(8) Uani 1 1 d . . . . .
C7 C -0.4697(4) 0.2879(3) 0.26760(16) 0.0430(9) Uani 1 1 d . . . . .
H7A H -0.555012 0.294351 0.240158 0.052 Uiso 1 1 calc R U . . .
C8 C -0.4907(4) 0.2652(3) 0.32560(17) 0.0518(10) Uani 1 1 d . . . . .
H8A H -0.590379 0.256254 0.338704 0.062 Uiso 1 1 calc R U . . .
C9 C -0.3668(4) 0.2557(3) 0.36421(16) 0.0508(10) Uani 1 1 d . . . . .
H9A H -0.378610 0.240778 0.404598 0.061 Uiso 1 1 calc R U . . .
C10 C -0.2243(4) 0.2679(3) 0.34364(15) 0.0435(9) Uani 1 1 d . . . . .
H10C H -0.138739 0.260274 0.370567 0.052 Uiso 1 1 calc R U . . .

loop_
_atom_site_aniso_label
_atom_site_aniso_U_11
_atom_site_aniso_U_22
_atom_site_aniso_U_33
_atom_site_aniso_U_23
_atom_site_aniso_U_13
_atom_site_aniso_U_12
Zn1 0.0325(2) 0.0335(2) 0.0414(3) 0.00675(18) 0.00472(18) 0.01152(18)
Cl1 0.0789(8) 0.1010(9) 0.0822(8) 0.0476(7) 0.0287(6) 0.0673(7)
O1A 0.0615(18) 0.0416(16) 0.0668(18) -0.0037(14) -0.0091(14) 0.0199(14)
O2A 0.0479(15) 0.0404(14) 0.0511(16) 0.0106(12) 0.0024(13) 0.0215(12)
O3A 0.0659(17) 0.0748(19) 0.0400(15) 0.0096(14) 0.0143(13) 0.0407(15)
O4A 0.0500(16) 0.103(2) 0.0442(16) 0.0209(15) 0.0152(13) 0.0345(16)
N1A 0.0286(15) 0.0355(16) 0.0387(17) 0.0085(13) 0.0045(13) 0.0143(13)
C1A 0.0224(18) 0.040(2) 0.053(2) 0.011(2) 0.0037(18) 0.0161(17)
C2A 0.0276(19) 0.034(2) 0.060(2) 0.0113(17) 0.0053(17) 0.0122(16)
C3A 0.0234(18) 0.0255(18) 0.054(2) 0.0095(16) 0.0072(17) 0.0082(15)
C4A 0.0257(18) 0.033(2) 0.048(2) 0.0071(17) 0.0085(17) 0.0124(15)
C5A 0.035(2) 0.042(2) 0.037(2) 0.0072(18) 0.0036(17) 0.0138(17)
C6A 0.0332(19) 0.041(2) 0.034(2) 0.0125(17) 0.0076(16) 0.0173(17)
C7A 0.039(2) 0.048(2) 0.041(2) 0.0091(18) 0.0047(18) 0.0170(18)
C8A 0.037(2) 0.064(3) 0.041(2) 0.016(2) -0.0024(18) 0.018(2)
C9A 0.043(2) 0.061(3) 0.046(2) 0.029(2) 0.0151(19) 0.030(2)
C10A 0.056(2) 0.052(2) 0.042(2) 0.0122(18) 0.015(2) 0.032(2)
C11A 0.041(2) 0.048(2) 0.035(2) 0.0108(18) 0.0016(17) 0.0205(18)
C12A 0.0273(19) 0.0289(19) 0.038(2) 0.0069(16) 0.0043(16) 0.0090(15)
C13A 0.0271(18) 0.0274(18) 0.039(2) 0.0089(16) 0.0023(16) 0.0088(15)
C14A 0.031(2) 0.040(2) 0.044(2) 0.0122(17) -0.0003(17) 0.0126(17)
C15A 0.040(2) 0.043(2) 0.034(2) 0.0060(17) 0.0053(18) 0.0130(18)
C16A 0.0267(19) 0.042(2) 0.049(2) 0.0092(18) 0.0091(17) 0.0121(17)
C17A 0.0301(19) 0.041(2) 0.045(2) 0.0121(17) 0.0011(17) 0.0152(17)
C18A 0.041(2) 0.067(3) 0.062(3) 0.009(2) 0.020(2) 0.024(2)
C19A 0.052(2) 0.053(2) 0.055(3) 0.006(2) 0.018(2) 0.013(2)
Cl2 0.0485(7) 0.1018(10) 0.1215(11) 0.0558(8) 0.0137(7) -0.0057(6)
O1B 0.0323(13) 0.0417(14) 0.0509(15) 0.0105(12) 0.0136(12) 0.0038(11)
O2B 0.0426(16) 0.0476(16) 0.0722(19) -0.0087(15) 0.0163(14) 0.0050(13)
O3B 0.0568(17) 0.0667(18) 0.0356(15) 0.0047(14) -0.0052(13) 0.0016(14)
O4B 0.0479(15) 0.0795(19) 0.0319(14) 0.0150(13) 0.0032(12) 0.0276(14)
N1B 0.0258(16) 0.0469(18) 0.0320(17) 0.0100(14) 0.0039(13) 0.0051(14)
C1B 0.0182(18) 0.041(2) 0.050(2) 0.0109(19) 0.0017(17) 0.0113(17)
C2B 0.0258(19) 0.042(2) 0.052(2) 0.0077(18) 0.0062(17) 0.0076(17)
C3B 0.0229(18) 0.0301(19) 0.045(2) 0.0068(16) 0.0076(16) 0.0028(15)
C4B 0.0254(19) 0.045(2) 0.048(2) 0.0132(18) 0.0001(17) 0.0056(17)
C5B 0.041(2) 0.042(2) 0.040(2) 0.0091(19) 0.0031(19) 0.0106(19)
C6B 0.037(2) 0.044(2) 0.033(2) 0.0114(18) 0.0057(17) 0.0108(18)
C7B 0.042(2) 0.049(2) 0.040(2) 0.0115(19) 0.0071(18) 0.013(2)
C8B 0.051(3) 0.044(2) 0.056(3) 0.011(2) -0.006(2) 0.004(2)
C9B 0.039(2) 0.063(3) 0.063(3) 0.029(2) 0.010(2) 0.012(2)
C10B 0.063(3) 0.078(3) 0.061(3) 0.022(3) 0.032(2) 0.023(3)
C11B 0.061(3) 0.057(3) 0.050(3) 0.006(2) 0.020(2) 0.014(2)
C12B 0.0235(18) 0.0268(18) 0.0318(19) 0.0020(15) -0.0007(15) 0.0042(15)
C13B 0.0250(18) 0.0263(18) 0.0317(19) 0.0053(15) 0.0040(15) 0.0055(15)
C14B 0.0316(19) 0.034(2) 0.035(2) 0.0037(16) 0.0106(16) 0.0077(16)
C15B 0.041(2) 0.0318(19) 0.0274(19) 0.0038(15) 0.0035(17) 0.0119(16)
C16B 0.0296(19) 0.036(2) 0.040(2) 0.0043(16) 0.0019(17) 0.0133(16)
C17B 0.0304(19) 0.035(2) 0.033(2) 0.0029(16) 0.0064(16) 0.0078(16)
C18B 0.037(2) 0.107(4) 0.054(3) 0.021(2) -0.005(2) 0.022(2)
C19B 0.058(3) 0.060(3) 0.038(2) 0.0078(19) -0.0050(19) 0.025(2)
N1 0.0367(17) 0.0362(16) 0.0288(16) 0.0034(13) 0.0054(13) 0.0138(13)
N2 0.0333(16) 0.0325(16) 0.0344(17) 0.0075(13) 0.0072(14) 0.0105(13)
C1 0.041(2) 0.052(2) 0.041(2) 0.0029(19) 0.0065(19) 0.0131(19)
C2 0.065(3) 0.064(3) 0.025(2) 0.0048(18) 0.001(2) 0.023(2)
C3 0.053(2) 0.052(2) 0.037(2) 0.0030(19) -0.0114(19) 0.022(2)
C4 0.036(2) 0.039(2) 0.047(2) 0.0003(18) -0.0021(18) 0.0134(17)
C5 0.0316(19) 0.0222(18) 0.037(2) 0.0026(15) 0.0008(16) 0.0082(15)
C6 0.0287(19) 0.0242(18) 0.042(2) 0.0043(16) 0.0052(17) 0.0084(15)
C7 0.032(2) 0.042(2) 0.056(3) 0.0079(19) 0.0085(18) 0.0114(17)
C8 0.043(2) 0.053(3) 0.063(3) 0.009(2) 0.026(2) 0.013(2)
C9 0.058(3) 0.053(3) 0.043(2) 0.0118(19) 0.021(2) 0.014(2)
C10 0.043(2) 0.048(2) 0.041(2) 0.0093(18) 0.0077(18) 0.0143(18)

loop_
_atom_type_symbol
_atom_type_description
_atom_type_scat_dispersion_real
_atom_type_scat_dispersion_imag
_atom_type_scat_source
C C 0.0033 0.0016 'International Tables Vol C Tables 4.2.6.8 and 6.1.1.4'
H H 0.0000 0.0000 'International Tables Vol C Tables 4.2.6.8 and 6.1.1.4'
Cl Cl 0.1484 0.1585 'International Tables Vol C Tables 4.2.6.8 and 6.1.1.4'
N N 0.0061 0.0033 'International Tables Vol C Tables 4.2.6.8 and 6.1.1.4'
O O 0.0106 0.0060 'International Tables Vol C Tables 4.2.6.8 and 6.1.1.4'
Zn Zn 0.2839 1.4301 'International Tables Vol C Tables 4.2.6.8 and 6.1.1.4'

loop_
_geom_angle_atom_site_label_1
_geom_angle_atom_site_label_2
_geom_angle_atom_site_label_3
_geom_angle
_geom_angle_site_symmetry_1
_geom_angle_site_symmetry_3
O1B Zn1 O2A 132.28(9) . .
O1B Zn1 N2 116.24(9) . .
O2A Zn1 N2 104.28(9) . .
O1B Zn1 N1 104.54(9) . .
O2A Zn1 N1 107.37(9) . .
N2 Zn1 N1 78.52(10) . .
O1B Zn1 O1A 97.59(9) . .
O2A Zn1 O1A 57.72(9) . .
N2 Zn1 O1A 88.82(9) . .
N1 Zn1 O1A 157.61(9) . .
O1B Zn1 C1A 118.92(10) . .
O2A Zn1 C1A 29.64(10) . .
N2 Zn1 C1A 94.73(10) . .
N1 Zn1 C1A 133.75(11) . .
O1A Zn1 C1A 28.29(9) . .
C1A O1A Zn1 79.1(2) . .
C1A O2A Zn1 100.2(2) . .
C15A O4A C19A 118.2(3) . .
C5A N1A C12A 128.8(3) . .
C5A N1A C4A 123.8(3) . .
C12A N1A C4A 107.3(2) . .
O1A C1A O2A 122.1(3) . .
O1A C1A C2A 121.0(3) . .
O2A C1A C2A 116.8(3) . .
O1A C1A Zn1 72.58(19) . .
O2A C1A Zn1 50.16(15) . .
C2A C1A Zn1 163.0(2) . .
C3A C2A C1A 113.3(3) . .
C3A C2A H2AA 108.9 . .
C1A C2A H2AA 108.9 . .
C3A C2A H2AB 108.9 . .
C1A C2A H2AB 108.9 . .
H2AA C2A H2AB 107.7 . .
C4A C3A C13A 108.4(3) . .
C4A C3A C2A 128.3(3) . .
C13A C3A C2A 123.2(3) . .
C3A C4A N1A 109.1(3) . .
C3A C4A C18A 128.2(3) . .
N1A C4A C18A 122.5(3) . .
O3A C5A N1A 120.2(3) . .
O3A C5A C6A 120.3(3) . .
N1A C5A C6A 119.3(3) . .
C11A C6A C7A 118.7(3) . .
C11A C6A C5A 123.5(3) . .
C7A C6A C5A 117.2(3) . .
C8A C7A C6A 121.4(3) . .
C8A C7A H7AA 119.3 . .
C6A C7A H7AA 119.3 . .
C9A C8A C7A 118.3(3) . .
C9A C8A H8AA 120.9 . .
C7A C8A H8AA 120.9 . .
C8A C9A C10A 122.1(3) . .
C8A C9A Cl1 119.5(3) . .
C10A C9A Cl1 118.5(3) . .
C11A C10A C9A 118.5(3) . .
C11A C10A H10A 120.7 . .
C9A C10A H10A 120.7 . .
C10A C11A C6A 121.0(3) . .
C10A C11A H11A 119.5 . .
C6A C11A H11A 119.5 . .
C17A C12A C13A 120.4(3) . .
C17A C12A N1A 132.3(3) . .
C13A C12A N1A 107.2(3) . .
C14A C13A C12A 120.9(3) . .
C14A C13A C3A 131.1(3) . .
C12A C13A C3A 108.0(3) . .
C15A C14A C13A 118.4(3) . .
C15A C14A H14A 120.8 . .
C13A C14A H14A 120.8 . .
C14A C15A O4A 114.6(3) . .
C14A C15A C16A 121.0(3) . .
O4A C15A C16A 124.5(3) . .
C17A C16A C15A 121.0(3) . .
C17A C16A H16A 119.5 . .
C15A C16A H16A 119.5 . .
C16A C17A C12A 118.2(3) . .
C16A C17A H17A 120.9 . .
C12A C17A H17A 120.9 . .
C4A C18A H18A 109.5 . .
C4A C18A H18B 109.5 . .
H18A C18A H18B 109.5 . .
C4A C18A H18C 109.5 . .
H18A C18A H18C 109.5 . .
H18B C18A H18C 109.5 . .
O4A C19A H19A 109.5 . .
O4A C19A H19B 109.5 . .
H19A C19A H19B 109.5 . .
O4A C19A H19C 109.5 . .
H19A C19A H19C 109.5 . .
H19B C19A H19C 109.5 . .
C1B O1B Zn1 112.9(2) . .
C15B O4B C19B 117.8(2) . .
C5B N1B C4B 124.8(3) . .
C5B N1B C12B 127.0(3) . .
C4B N1B C12B 107.8(2) . .
O2B C1B O1B 124.6(3) . .
O2B C1B C2B 121.5(3) . .
O1B C1B C2B 113.9(3) . .
C3B C2B C1B 115.6(3) . .
C3B C2B H2BA 108.4 . .
C1B C2B H2BA 108.4 . .
C3B C2B H2BB 108.4 . .
C1B C2B H2BB 108.4 . .
H2BA C2B H2BB 107.4 . .
C4B C3B C13B 108.3(3) . .
C4B C3B C2B 128.4(3) . .
C13B C3B C2B 123.4(3) . .
C3B C4B N1B 109.3(3) . .
C3B C4B C18B 128.6(3) . .
N1B C4B C18B 121.9(3) . .
O3B C5B N1B 120.7(3) . .
O3B C5B C6B 121.3(3) . .
N1B C5B C6B 118.0(3) . .
C11B C6B C7B 118.8(3) . .
C11B C6B C5B 118.1(3) . .
C7B C6B C5B 122.8(3) . .
C6B C7B C8B 120.1(3) . .
C6B C7B H7BA 119.9 . .
C8B C7B H7BA 119.9 . .
C9B C8B C7B 119.2(4) . .
C9B C8B H8BA 120.4 . .
C7B C8B H8BA 120.4 . .
C10B C9B C8B 121.7(4) . .
C10B C9B Cl2 118.9(3) . .
C8B C9B Cl2 119.4(4) . .
C9B C10B C11B 119.3(4) . .
C9B C10B H10B 120.3 . .
C11B C10B H10B 120.3 . .
C6B C11B C10B 120.8(4) . .
C6B C11B H11B 119.6 . .
C10B C11B H11B 119.6 . .
C17B C12B C13B 120.9(3) . .
C17B C12B N1B 131.8(3) . .
C13B C12B N1B 106.9(2) . .
C14B C13B C12B 120.0(3) . .
C14B C13B C3B 132.3(3) . .
C12B C13B C3B 107.6(3) . .
C13B C14B C15B 119.1(3) . .
C13B C14B H14B 120.4 . .
C15B C14B H14B 120.4 . .
O4B C15B C14B 115.3(3) . .
O4B C15B C16B 124.4(3) . .
C14B C15B C16B 120.2(3) . .
C17B C16B C15B 121.1(3) . .
C17B C16B H16B 119.4 . .
C15B C16B H16B 119.4 . .
C12B C17B C16B 118.5(3) . .
C12B C17B H17B 120.8 . .
C16B C17B H17B 120.8 . .
C4B C18B H18D 109.5 . .
C4B C18B H18E 109.5 . .
H18D C18B H18E 109.5 . .
C4B C18B H18F 109.5 . .
H18D C18B H18F 109.5 . .
H18E C18B H18F 109.5 . .
O4B C19B H19D 109.5 . .
O4B C19B H19E 109.5 . .
H19D C19B H19E 109.5 . .
O4B C19B H19F 109.5 . .
H19D C19B H19F 109.5 . .
H19E C19B H19F 109.5 . .
C1 N1 C5 118.1(3) . .
C1 N1 Zn1 126.8(2) . .
C5 N1 Zn1 115.0(2) . .
C10 N2 C6 118.3(3) . .
C10 N2 Zn1 126.3(2) . .
C6 N2 Zn1 115.2(2) . .
N1 C1 C2 122.7(3) . .
N1 C1 H1A 118.6 . .
C2 C1 H1A 118.6 . .
C3 C2 C1 118.9(3) . .
C3 C2 H2A 120.5 . .
C1 C2 H2A 120.5 . .
C2 C3 C4 119.3(3) . .
C2 C3 H3A 120.3 . .
C4 C3 H3A 120.3 . .
C3 C4 C5 119.0(3) . .
C3 C4 H4A 120.5 . .
C5 C4 H4A 120.5 . .
N1 C5 C4 121.9(3) . .
N1 C5 C6 115.3(3) . .
C4 C5 C6 122.8(3) . .
N2 C6 C7 121.2(3) . .
N2 C6 C5 115.7(3) . .
C7 C6 C5 123.1(3) . .
C8 C7 C6 119.6(3) . .
C8 C7 H7A 120.2 . .
C6 C7 H7A 120.2 . .
C9 C8 C7 119.3(3) . .
C9 C8 H8A 120.4 . .
C7 C8 H8A 120.4 . .
C8 C9 C10 118.9(3) . .
C8 C9 H9A 120.6 . .
C10 C9 H9A 120.6 . .
N2 C10 C9 122.8(3) . .
N2 C10 H10C 118.6 . .
C9 C10 H10C 118.6 . .

loop_
_geom_bond_atom_site_label_1
_geom_bond_atom_site_label_2
_geom_bond_distance
_geom_bond_site_symmetry_2
Zn1 O1B 1.927(2) .
Zn1 O2A 1.980(2) .
Zn1 N2 2.082(2) .
Zn1 N1 2.099(2) .
Zn1 O1A 2.466(2) .
Zn1 C1A 2.538(3) .
Cl1 C9A 1.737(3) .
O1A C1A 1.225(4) .
O2A C1A 1.275(4) .
O3A C5A 1.213(4) .
O4A C15A 1.385(4) .
O4A C19A 1.405(4) .
N1A C5A 1.394(4) .
N1A C12A 1.420(4) .
N1A C4A 1.429(3) .
C1A C2A 1.521(4) .
C2A C3A 1.496(4) .
C2A H2AA 0.9900 .
C2A H2AB 0.9900 .
C3A C4A 1.346(4) .
C3A C13A 1.438(4) .
C4A C18A 1.492(4) .
C5A C6A 1.489(4) .
C6A C11A 1.383(4) .
C6A C7A 1.388(4) .
C7A C8A 1.377(4) .
C7A H7AA 0.9500 .
C8A C9A 1.376(5) .
C8A H8AA 0.9500 .
C9A C10A 1.380(5) .
C10A C11A 1.379(4) .
C10A H10A 0.9500 .
C11A H11A 0.9500 .
C12A C17A 1.387(4) .
C12A C13A 1.396(4) .
C13A C14A 1.381(4) .
C14A C15A 1.377(4) .
C14A H14A 0.9500 .
C15A C16A 1.386(4) .
C16A C17A 1.383(4) .
C16A H16A 0.9500 .
C17A H17A 0.9500 .
C18A H18A 0.9800 .
C18A H18B 0.9800 .
C18A H18C 0.9800 .
C19A H19A 0.9800 .
C19A H19B 0.9800 .
C19A H19C 0.9800 .
Cl2 C9B 1.732(4) .
O1B C1B 1.283(4) .
O2B C1B 1.222(4) .
O3B C5B 1.210(4) .
O4B C15B 1.370(3) .
O4B C19B 1.412(4) .
N1B C5B 1.404(4) .
N1B C4B 1.414(4) .
N1B C12B 1.416(4) .
C1B C2B 1.522(4) .
C2B C3B 1.497(4) .
C2B H2BA 0.9900 .
C2B H2BB 0.9900 .
C3B C4B 1.344(4) .
C3B C13B 1.441(4) .
C4B C18B 1.500(4) .
C5B C6B 1.487(5) .
C6B C11B 1.380(4) .
C6B C7B 1.390(4) .
C7B C8B 1.391(4) .
C7B H7BA 0.9500 .
C8B C9B 1.368(5) .
C8B H8BA 0.9500 .
C9B C10B 1.353(5) .
C10B C11B 1.386(5) .
C10B H10B 0.9500 .
C11B H11B 0.9500 .
C12B C17B 1.378(4) .
C12B C13B 1.403(4) .
C13B C14B 1.380(4) .
C14B C15B 1.382(4) .
C14B H14B 0.9500 .
C15B C16B 1.394(4) .
C16B C17B 1.379(4) .
C16B H16B 0.9500 .
C17B H17B 0.9500 .
C18B H18D 0.9800 .
C18B H18E 0.9800 .
C18B H18F 0.9800 .
C19B H19D 0.9800 .
C19B H19E 0.9800 .
C19B H19F 0.9800 .
N1 C1 1.339(4) .
N1 C5 1.347(4) .
N2 C10 1.340(4) .
N2 C6 1.349(4) .
C1 C2 1.372(4) .
C1 H1A 0.9500 .
C2 C3 1.370(5) .
C2 H2A 0.9500 .
C3 C4 1.373(4) .
C3 H3A 0.9500 .
C4 C5 1.381(4) .
C4 H4A 0.9500 .
C5 C6 1.483(4) .
C6 C7 1.385(4) .
C7 C8 1.373(4) .
C7 H7A 0.9500 .
C8 C9 1.365(5) .
C8 H8A 0.9500 .
C9 C10 1.377(4) .
C9 H9A 0.9500 .
C10 H10C 0.9500 .

loop_
_geom_hbond_atom_site_label_D
_geom_hbond_atom_site_label_H
_geom_hbond_atom_site_label_A
_geom_hbond_distance_DH
_geom_hbond_distance_HA
_geom_hbond_distance_DA
_geom_hbond_angle_DHA
_geom_hbond_site_symmetry_A
_geom_hbond_publ_flag
C8A H8AA O1A 0.95 2.63 3.509(4) 154.2 2_656 yes
C19A H19C O2A 0.98 2.54 3.401(4) 146.8 1_655 yes
C16B H16B O1B 0.95 2.64 3.317(4) 128.1 1_655 yes
C19B H19D Cl1 0.98 2.96 3.658(4) 129.4 1_565 yes
C19B H19D Cl1 0.98 2.80 3.683(3) 150.8 2_756 yes
C19B H19E N1A 0.98 2.70 3.528(4) 142.5 1_665 yes
C19B H19F O1B 0.98 2.49 3.332(4) 143.5 1_655 yes
C1 H1A O2B 0.95 2.49 3.197(4) 131.3 . yes
C4 H4A O2B 0.95 2.55 3.490(4) 170.3 1_455 yes
C7 H7A O2B 0.95 2.62 3.532(4) 160.1 1_455 yes
C9 H9A O3A 0.95 2.45 3.302(4) 148.5 2_556 yes
C10 H10C O1A 0.95 2.58 3.179(4) 120.9 . yes

loop_
_geom_torsion_atom_site_label_1
_geom_torsion_atom_site_label_2
_geom_torsion_atom_site_label_3
_geom_torsion_atom_site_label_4
_geom_torsion
_geom_torsion_site_symmetry_1
_geom_torsion_site_symmetry_2
_geom_torsion_site_symmetry_3
_geom_torsion_site_symmetry_4
Zn1 O1A C1A O2A 8.5(3) . . . .
Zn1 O1A C1A C2A -168.8(3) . . . .
Zn1 O2A C1A O1A -10.6(3) . . . .
Zn1 O2A C1A C2A 166.8(2) . . . .
O1A C1A C2A C3A -56.3(4) . . . .
O2A C1A C2A C3A 126.3(3) . . . .
Zn1 C1A C2A C3A 163.0(7) . . . .
C1A C2A C3A C4A 112.0(4) . . . .
C1A C2A C3A C13A -70.1(4) . . . .
C13A C3A C4A N1A -1.2(3) . . . .
C2A C3A C4A N1A 177.0(3) . . . .
C13A C3A C4A C18A -174.9(3) . . . .
C2A C3A C4A C18A 3.2(6) . . . .
C5A N1A C4A C3A 177.9(3) . . . .
C12A N1A C4A C3A 1.8(3) . . . .
C5A N1A C4A C18A -7.9(5) . . . .
C12A N1A C4A C18A 175.9(3) . . . .
C12A N1A C5A O3A 150.4(3) . . . .
C4A N1A C5A O3A -24.9(5) . . . .
C12A N1A C5A C6A -32.9(5) . . . .
C4A N1A C5A C6A 151.8(3) . . . .
O3A C5A C6A C11A 138.5(3) . . . .
N1A C5A C6A C11A -38.2(5) . . . .
O3A C5A C6A C7A -32.8(5) . . . .
N1A C5A C6A C7A 150.5(3) . . . .
C11A C6A C7A C8A 1.4(5) . . . .
C5A C6A C7A C8A 173.1(3) . . . .
C6A C7A C8A C9A -1.3(5) . . . .
C7A C8A C9A C10A 0.2(5) . . . .
C7A C8A C9A Cl1 -178.9(2) . . . .
C8A C9A C10A C11A 0.8(5) . . . .
Cl1 C9A C10A C11A 179.9(2) . . . .
C9A C10A C11A C6A -0.8(5) . . . .
C7A C6A C11A C10A -0.3(5) . . . .
C5A C6A C11A C10A -171.5(3) . . . .
C5A N1A C12A C17A -2.2(5) . . . .
C4A N1A C12A C17A 173.7(3) . . . .
C5A N1A C12A C13A -177.6(3) . . . .
C4A N1A C12A C13A -1.7(3) . . . .
C17A C12A C13A C14A 3.6(5) . . . .
N1A C12A C13A C14A 179.6(3) . . . .
C17A C12A C13A C3A -175.1(3) . . . .
N1A C12A C13A C3A 1.0(3) . . . .
C4A C3A C13A C14A -178.3(3) . . . .
C2A C3A C13A C14A 3.4(5) . . . .
C4A C3A C13A C12A 0.1(3) . . . .
C2A C3A C13A C12A -178.1(3) . . . .
C12A C13A C14A C15A -1.5(5) . . . .
C3A C13A C14A C15A 176.8(3) . . . .
C13A C14A C15A O4A 179.8(3) . . . .
C13A C14A C15A C16A -1.0(5) . . . .
C19A O4A C15A C14A -179.6(3) . . . .
C19A O4A C15A C16A 1.3(5) . . . .
C14A C15A C16A C17A 1.4(5) . . . .
O4A C15A C16A C17A -179.4(3) . . . .
C15A C16A C17A C12A 0.6(5) . . . .
C13A C12A C17A C16A -3.0(5) . . . .
N1A C12A C17A C16A -177.9(3) . . . .
Zn1 O1B C1B O2B -17.3(4) . . . .
Zn1 O1B C1B C2B 159.30(19) . . . .
O2B C1B C2B C3B -31.3(4) . . . .
O1B C1B C2B C3B 152.0(3) . . . .
C1B C2B C3B C4B 90.2(4) . . . .
C1B C2B C3B C13B -90.4(4) . . . .
C13B C3B C4B N1B -2.9(4) . . . .
C2B C3B C4B N1B 176.6(3) . . . .
C13B C3B C4B C18B -178.7(3) . . . .
C2B C3B C4B C18B 0.8(6) . . . .
C5B N1B C4B C3B 176.0(3) . . . .
C12B N1B C4B C3B 3.1(4) . . . .
C5B N1B C4B C18B -7.9(5) . . . .
C12B N1B C4B C18B 179.2(3) . . . .
C4B N1B C5B O3B -31.7(5) . . . .
C12B N1B C5B O3B 139.8(3) . . . .
C4B N1B C5B C6B 145.9(3) . . . .
C12B N1B C5B C6B -42.6(5) . . . .
O3B C5B C6B C11B -25.8(5) . . . .
N1B C5B C6B C11B 156.6(3) . . . .
O3B C5B C6B C7B 148.2(3) . . . .
N1B C5B C6B C7B -29.3(5) . . . .
C11B C6B C7B C8B 0.3(5) . . . .
C5B C6B C7B C8B -173.7(3) . . . .
C6B C7B C8B C9B -1.4(5) . . . .
C7B C8B C9B C10B 1.5(6) . . . .
C7B C8B C9B Cl2 180.0(3) . . . .
C8B C9B C10B C11B -0.5(6) . . . .
Cl2 C9B C10B C11B -179.0(3) . . . .
C7B C6B C11B C10B 0.7(5) . . . .
C5B C6B C11B C10B 175.0(3) . . . .
C9B C10B C11B C6B -0.6(6) . . . .
C5B N1B C12B C17B -1.7(5) . . . .
C4B N1B C12B C17B 171.0(3) . . . .
C5B N1B C12B C13B -174.7(3) . . . .
C4B N1B C12B C13B -2.0(3) . . . .
C17B C12B C13B C14B 3.7(4) . . . .
N1B C12B C13B C14B 177.6(3) . . . .
C17B C12B C13B C3B -173.6(3) . . . .
N1B C12B C13B C3B 0.3(3) . . . .
C4B C3B C13B C14B -175.3(3) . . . .
C2B C3B C13B C14B 5.2(5) . . . .
C4B C3B C13B C12B 1.6(4) . . . .
C2B C3B C13B C12B -177.9(3) . . . .
C12B C13B C14B C15B -2.8(4) . . . .
C3B C13B C14B C15B 173.7(3) . . . .
C19B O4B C15B C14B 172.5(3) . . . .
C19B O4B C15B C16B -7.4(4) . . . .
C13B C14B C15B O4B -179.5(3) . . . .
C13B C14B C15B C16B 0.4(4) . . . .
O4B C15B C16B C17B -178.8(3) . . . .
C14B C15B C16B C17B 1.2(5) . . . .
C13B C12B C17B C16B -2.1(4) . . . .
N1B C12B C17B C16B -174.2(3) . . . .
C15B C16B C17B C12B -0.4(4) . . . .
C5 N1 C1 C2 -0.9(5) . . . .
Zn1 N1 C1 C2 -175.9(2) . . . .
N1 C1 C2 C3 0.1(5) . . . .
C1 C2 C3 C4 0.5(5) . . . .
C2 C3 C4 C5 -0.1(5) . . . .
C1 N1 C5 C4 1.3(4) . . . .
Zn1 N1 C5 C4 176.9(2) . . . .
C1 N1 C5 C6 -177.9(3) . . . .
Zn1 N1 C5 C6 -2.3(3) . . . .
C3 C4 C5 N1 -0.8(5) . . . .
C3 C4 C5 C6 178.4(3) . . . .
C10 N2 C6 C7 -1.3(4) . . . .
Zn1 N2 C6 C7 173.3(2) . . . .
C10 N2 C6 C5 179.4(3) . . . .
Zn1 N2 C6 C5 -6.1(3) . . . .
N1 C5 C6 N2 5.6(4) . . . .
C4 C5 C6 N2 -173.6(3) . . . .
N1 C5 C6 C7 -173.7(3) . . . .
C4 C5 C6 C7 7.1(5) . . . .
N2 C6 C7 C8 1.3(5) . . . .
C5 C6 C7 C8 -179.4(3) . . . .
C6 C7 C8 C9 -0.4(5) . . . .
C7 C8 C9 C10 -0.6(5) . . . .
C6 N2 C10 C9 0.2(5) . . . .
Zn1 N2 C10 C9 -173.6(2) . . . .
C8 C9 C10 N2 0.7(5) . . . .
